data_7132613
loop_
_publ_author_name
'Jones, Claire F.'
'Hood, Bethany R.'
'de Coene, Yovan'
'Lopez-Poves, Ivan'
'Champagne, Beno&#xee;t'
'Clays, Koen'
'Fielden, John'

_publ_section_title
;
 Bridge improvement work: maximising non-linear optical performance in
 polyoxometalate derivatives.
;
_journal_issue 13
_journal_name_full 'Chemical communications (Cambridge, England)'
_journal_page_first 1731
_journal_page_last 1734
_journal_paper_doi 10.1039/d3cc05433k
_journal_volume 60
_journal_year 2024
_chemical_formula_moiety 'C18 H14 Mo6 N2 O18, 3(C2 H3 N), 2(C16 H36 N)'
_chemical_formula_sum 'C56 H95 Mo6 N7 O18'
_chemical_formula_weight 1730.02
_chemical_properties_physical Moisture-sensitive
_space_group_crystal_system monoclinic
_space_group_IT_number 14
_space_group_name_Hall '-P 2ybc'
_space_group_name_H-M_alt 'P 1 21/c 1'
_atom_sites_solution_hydrogens geom
_atom_sites_solution_primary direct
_audit_creation_date 2023-12-13
_audit_creation_method
;
Olex2 1.5
(compiled 2021.12.09 svn.r5202d8cf for OlexSys, GUI svn.r6439)
;
_audit_update_record
;
2023-12-19 deposited with the CCDC.	2024-01-11 downloaded from the CCDC.
;
_cell_angle_alpha 90
_cell_angle_beta 92.5480(10)
_cell_angle_gamma 90
_cell_formula_units_Z 4
_cell_length_a 12.44060(10)
_cell_length_b 29.2646(3)
_cell_length_c 18.9032(2)
_cell_measurement_reflns_used 22066
_cell_measurement_temperature 100.00(10)
_cell_measurement_theta_max 74.2500
_cell_measurement_theta_min 3.0510
_cell_volume 6875.27(12)
_computing_cell_refinement 'CrysAlisPro 1.171.42.57a (Rigaku OD, 2022)'
_computing_data_collection 'CrysAlisPro 1.171.42.57a (Rigaku OD, 2022)'
_computing_data_reduction 'CrysAlisPro 1.171.42.57a (Rigaku OD, 2022)'
_computing_molecular_graphics 'Olex2 1.5 (Dolomanov et al., 2009)'
_computing_publication_material 'Olex2 1.5 (Dolomanov et al., 2009)'
_computing_structure_refinement 'SHELXL 2018/3 (Sheldrick, 2015)'
_computing_structure_solution 'SHELXS  (Sheldrick, 2008)'
_diffrn_ambient_environment N~2~
_diffrn_ambient_temperature 100.00(10)
_diffrn_detector 'Hybrid Pixel Array Detector'
_diffrn_detector_area_resol_mean 10.0000
_diffrn_detector_type HyPix
_diffrn_measured_fraction_theta_full 0.995
_diffrn_measured_fraction_theta_max 0.932
_diffrn_measurement_details
;
List of Runs (angles in degrees, time in seconds):

  # Type    Start    End  Width  t~exp~   \w     \q     \k     \f   Frames
#--------------------------------------------------------------------------
  1  \w    -69.00  21.00   0.50    2.42    --  -47.47  94.00  18.00  180
  2  \w      7.00  36.00   0.50    2.42    --   47.47 -94.00 -92.00   58
  3  \w    -77.00 -52.00   0.50    9.68    --  -91.75  94.00  18.00   50
  4  \w    -46.00 -20.00   0.50    9.68    --  -91.75  94.00  18.00   52
  5  \w     34.00 105.00   0.50    9.68    --  106.59 -94.00 -92.00  142
  6  \w    106.00 146.00   0.50    9.68    --  106.59  94.00  18.00   80
  7  \w   -120.00 -94.00   0.50    2.42    --  -47.47 -57.00   0.00   52
  8  \w   -119.00 -92.00   0.50    2.42    --  -47.47-125.00   0.00   54
  9  \w   -120.00 -95.00   0.50    2.42    --  -47.47 -57.00 -60.00   50
 10  \w   -118.00 -92.00   0.50    2.42    --  -47.47-125.00-180.00   52
 11  \w   -120.00 -94.00   0.50    2.42    --  -47.47 -57.00 -30.00   52
 12  \w     94.00 120.00   0.50    2.42    --   47.47  57.00  30.00   52
 13  \w     94.00 120.00   0.50    2.42    --   47.47  57.00   0.00   52
 14  \w     94.00 119.00   0.50    2.42    --   47.47  57.00  60.00   50
 15  \w    -51.00 -26.00   0.50    9.68    --  -91.75  45.00-180.00   50
 16  \w    -48.00 -22.00   0.50    9.68    --  -91.75  45.00-120.00   52
 17  \w    -50.00 -20.00   0.50    9.68    --  -91.75  45.00 -30.00   60
 18  \w   -137.00-111.00   0.50    9.68    --  -91.75 -77.00 150.00   52
 19  \w    -46.00 -20.00   0.50    9.68    --  -91.75  45.00 -60.00   52
 20  \w    -51.00 -20.00   0.50    9.68    --  -91.75  61.00   0.00   62
 21  \w    -46.00 -20.00   0.50    9.68    --  -91.75  45.00  30.00   52
 22  \w    -46.00 -20.00   0.50    9.68    --  -91.75  45.00   0.00   52
 23  \w   -123.00 -98.00   0.50    9.68    --  -91.75 -94.00 -92.00   50
 24  \w    -51.00 -25.00   0.50    9.68    --  -91.75  45.00 120.00   52
 25  \w    -50.00 -20.00   0.50    9.68    --  -91.75  45.00  90.00   60
 26  \w    -66.00 -27.00   0.50    9.68    --  -91.75  61.00 -30.00   78
 27  \w     41.00  70.00   0.50    9.68    --  106.59 -61.00 150.00   58
 28  \w     44.00  69.00   0.50    9.68    --  106.59 -61.00 120.00   50
 29  \w     42.00  67.00   0.50    9.68    --  106.59 -77.00 -60.00   50
 30  \w    145.00 176.00   0.50    9.68    --  106.59 125.00  90.00   62
 31  \w     39.00  66.00   0.50    9.68    --  106.59 -61.00-180.00   54
 32  \w     81.00 106.00   0.50    9.68    --  106.59 -77.00 -60.00   50
 33  \w     95.00 120.00   0.50    9.68    --  106.59 125.00  90.00   50
 34  \w     34.00  59.00   0.50    9.68    --  106.59 -61.00  90.00   50
 35  \w     34.00  71.00   0.50    9.68    --  106.59 -61.00  30.00   74
 36  \w     40.00  71.00   0.50    9.68    --  106.59 -61.00  60.00   62
;
_diffrn_measurement_device 'four-circle diffractometer'
_diffrn_measurement_device_type 'XtaLAB Synergy, Dualflex, HyPix'
_diffrn_measurement_method '\w scans'
_diffrn_orient_matrix_type 'CrysAlisPro convention (1999,Acta A55,543-557)'
_diffrn_orient_matrix_UB_11 -0.0779655000
_diffrn_orient_matrix_UB_12 -0.0391039000
_diffrn_orient_matrix_UB_13 0.0164214000
_diffrn_orient_matrix_UB_21 -0.0482333000
_diffrn_orient_matrix_UB_22 0.0292886000
_diffrn_orient_matrix_UB_23 0.0584134000
_diffrn_orient_matrix_UB_31 -0.0834127000
_diffrn_orient_matrix_UB_32 0.0196125000
_diffrn_orient_matrix_UB_33 -0.0545309000
_diffrn_radiation_monochromator mirror
_diffrn_radiation_probe x-ray
_diffrn_radiation_type 'Cu K\a'
_diffrn_radiation_wavelength 1.54184
_diffrn_reflns_av_R_equivalents 0.0457
_diffrn_reflns_av_unetI/netI 0.0375
_diffrn_reflns_Laue_measured_fraction_full 0.995
_diffrn_reflns_Laue_measured_fraction_max 0.932
_diffrn_reflns_limit_h_max 14
_diffrn_reflns_limit_h_min -15
_diffrn_reflns_limit_k_max 36
_diffrn_reflns_limit_k_min -36
_diffrn_reflns_limit_l_max 22
_diffrn_reflns_limit_l_min -23
_diffrn_reflns_number 50359
_diffrn_reflns_point_group_measured_fraction_full 0.995
_diffrn_reflns_point_group_measured_fraction_max 0.932
_diffrn_reflns_theta_full 67.684
_diffrn_reflns_theta_max 77.123
_diffrn_reflns_theta_min 2.785
_diffrn_source 'micro-focus sealed X-ray tube'
_diffrn_source_type 'PhotonJet (Cu) X-ray Source'
_exptl_absorpt_coefficient_mu 9.273
_exptl_absorpt_correction_T_max 1.00000
_exptl_absorpt_correction_T_min 0.61311
_exptl_absorpt_correction_type multi-scan
_exptl_absorpt_process_details
;
CrysAlisPro 1.171.42.57a (Rigaku Oxford Diffraction, 2022)
Empirical absorption correction using spherical harmonics,
implemented in SCALE3 ABSPACK scaling algorithm.
;
_exptl_crystal_colour 'clear dark orange'
_exptl_crystal_colour_lustre clear
_exptl_crystal_colour_modifier dark
_exptl_crystal_colour_primary orange
_exptl_crystal_density_diffrn 1.671
_exptl_crystal_description block
_exptl_crystal_F_000 3504
_exptl_crystal_preparation 'Crystallised from hot acetonitrile'
_exptl_crystal_recrystallization_method 'Crystallised from hot acetonitrile'
_exptl_crystal_size_max 0.159
_exptl_crystal_size_mid 0.043
_exptl_crystal_size_min 0.042
_refine_diff_density_max 1.160
_refine_diff_density_min -1.040
_refine_diff_density_rms 0.113
_refine_ls_extinction_method none
_refine_ls_goodness_of_fit_ref 1.070
_refine_ls_hydrogen_treatment constr
_refine_ls_matrix_type full
_refine_ls_number_parameters 846
_refine_ls_number_reflns 13558
_refine_ls_number_restraints 780
_refine_ls_restrained_S_all 1.045
_refine_ls_R_factor_all 0.0556
_refine_ls_R_factor_gt 0.0467
_refine_ls_shift/su_max 0.001
_refine_ls_shift/su_mean 0.000
_refine_ls_structure_factor_coef Fsqd
_refine_ls_weighting_details 'w=1/[\s^2^(Fo^2^)+(0.0576P)^2^+20.9510P] where P=(Fo^2^+2Fc^2^)/3'
_refine_ls_weighting_scheme calc
_refine_ls_wR_factor_gt 0.1220
_refine_ls_wR_factor_ref 0.1270
_reflns_Friedel_coverage 0.000
_reflns_number_gt 11462
_reflns_number_total 13558
_reflns_threshold_expression 'I > 2\s(I)'
_cod_data_source_file d3cc05433k2.cif
_cod_data_source_block ilp1x_auto
_cod_depositor_comments 'Adding full bibliography for 7132613.cif.'
_cod_database_code 7132613
_shelx_shelxl_version_number 2018/3
_chemical_oxdiff_formula 'Mo6 O18 N4 C50 H86'
_shelx_space_group_comment
;
The symmetry employed for this shelxl refinement is uniquely defined
by the following loop, which should always be used as a source of
symmetry information in preference to the above space-group names.
They are only intended as comments.
;
_shelx_estimated_absorpt_t_max 0.697
_shelx_estimated_absorpt_t_min 0.320
_olex2_refinement_description
;
1. Fixed Uiso
 At 1.2 times of:
  All C(H) groups, All C(H,H) groups, All C(H,H,H,H) groups
 At 1.5 times of:
  All C(H,H,H) groups
2. Restrained distances
 Mo5-Mo4
 3.301 with sigma of 0.001
 C49-C50 \\sim C49A-C50A
 with sigma of 0.02
 C49-C54 \\sim C49A-C54A
 with sigma of 0.02
 N48-C49 \\sim N48-C49A
 with sigma of 0.02
 C50-C54 \\sim C50A-C54A
 with sigma of 0.04
 C50-C51 \\sim C50A-C51A
 with sigma of 0.02
 C53-C54 \\sim C53A-C54A
 with sigma of 0.02
 C53-C52 \\sim C53A-C52A
 with sigma of 0.02
 C50-C52 \\sim C50A-C52A
 with sigma of 0.04
 C52-C51 \\sim C52A-C51A
 with sigma of 0.02
 C53-C51 \\sim C53A-C51A
 with sigma of 0.04
 N48-C50 \\sim N48-C50A
 with sigma of 0.04
 N48-C54 \\sim N48-C54A
 with sigma of 0.04
 C49-C53 \\sim C49A-C53A
 with sigma of 0.04
 C49-C51 \\sim C49A-C51A
 with sigma of 0.04
 C54-C52 \\sim C54A-C52A
 with sigma of 0.04
 C69-C71 \\sim C69-C71A
 with sigma of 0.02
 C2_$1-N3 \\sim C2_$1-N3A
 with sigma of 0.02
 N3A-C2 \\sim C2-N3
 with sigma of 0.02
 C81-N80 \\sim C2-N3A
 with sigma of 0.02
 C81-N80 \\sim N2-C3
 with sigma of 0.02
 N80-C81 \\sim N2-C3 \\sim N3A-C2
 with sigma of 0.02
 C4-C3 \\sim C82-C81 \\sim C1-C2
 with sigma of 0.02
3. Restrained planarity
 C55, C56, C57, C58, C59, C60
 with sigma of 0.1
 C42, C43, C44, C45, C46, C47
 with sigma of 0.1
 C49, C50, C51, C52, C53, C54
 with sigma of 0.1
4. Rigid bond restraints
 C63, C64, C65, C66, C66A
 with sigma for 1-2 distances of 0.01 and sigma for 1-3 distances of 0.01
 N3, N3A, C1, C2
 with sigma for 1-2 distances of 0.01 and sigma for 1-3 distances of 0.01
 N2, N3, N3A, N80
 with sigma for 1-2 distances of 0.01 and sigma for 1-3 distances of 0.01
 C55, C56, C57, C58, C59, C60
 with sigma for 1-2 distances of 0.01 and sigma for 1-3 distances of 0.01
5. Uiso/Uaniso restraints and constraints
All non-hydrogen atoms have similar U: within 2A with sigma of 0.04 and sigma
for terminal atoms of 0.08 within 2A
Uanis(N3A) = Uanis(N3)
Uanis(N3A) = Uanis(N3) = Uanis(C2) = Uanis(C1)
Uanis(N2) = Uanis(C3) = Uanis(C4)
Uanis(C66) = Uanis(C66A)
6. Others
 Sof(H65C)=Sof(H65D)=Sof(C66A)=Sof(H66D)=Sof(H66E)=Sof(H66F)=1-FVAR(1)
 Sof(H65A)=Sof(H65B)=Sof(C66)=Sof(H66A)=Sof(H66B)=Sof(H66C)=FVAR(1)
 Sof(C49A)=Sof(C50A)=Sof(H50A)=Sof(C51A)=Sof(H51A)=Sof(C52A)=Sof(H52A)=
 Sof(C53A)=Sof(H53A)=Sof(C54A)=Sof(H54A)=1-FVAR(2)
 Sof(C49)=Sof(C50)=Sof(H50)=Sof(C51)=Sof(H51)=Sof(C52)=Sof(H52)=Sof(C53)=
 Sof(H53)=Sof(C54)=Sof(H54)=FVAR(2)
 Sof(H69C)=Sof(H69D)=Sof(C71A)=Sof(H71D)=Sof(H71E)=Sof(H71F)=1-FVAR(3)
 Sof(H69A)=Sof(H69B)=Sof(C71)=Sof(H71A)=Sof(H71B)=Sof(H71C)=FVAR(3)
 Sof(N3A)=1-FVAR(4)
 Sof(N3)=FVAR(4)
7.a Secondary CH2 refined with riding coordinates:
 C26(H26A,H26B), C27(H27A,H27B), C28(H28A,H28B), C30(H30A,H30B), C31(H31A,
 H31B), C32(H32A,H32B), C34(H34A,H34B), C35(H35A,H35B), C36(H36A,H36B),
 C38(H38A,H38B), C39(H39A,H39B), C40(H40A,H40B), C63(H63A,H63B), C64(H64A,H64B),
  C65(H65A,H65B), C65(H65C,H65D), C67(H67A,H67B), C68(H68A,H68B), C69(H69A,
 H69B), C69(H69C,H69D), C72(H72A,H72B), C73(H73A,H73B), C74(H74A,H74B),
 C76(H76A,H76B), C77(H77A,H77B), C78(H78A,H78B)
7.b Aromatic/amide H refined with riding coordinates:
 C43(H43), C44(H44), C46(H46), C47(H47), C50(H50), C50A(H50A), C51(H51),
 C51A(H51A), C52(H52), C52A(H52A), C53(H53), C53A(H53A), C54(H54), C54A(H54A),
 C56(H56), C57(H57), C58(H58), C59(H59), C60(H60)
7.c Idealised Me refined as rotating group:
 C4(H4A,H4B,H4C), C1(H1A,H1B,H1C), C29(H29A,H29B,H29C), C33(H33A,H33B,H33C),
 C37(H37A,H37B,H37C), C41(H41A,H41B,H41C), C66(H66A,H66B,H66C), C66A(H66D,H66E,
 H66F), C71(H71A,H71B,H71C), C71A(H71D,H71E,H71F), C75(H75A,H75B,H75C),
 C79(H79A,H79B,H79C), C82(H82A,H82B,H82C)
;
_olex2_exptl_crystal_mounting_method 'Loop with paratone oil'
_olex2_submission_special_instructions 'No special instructions were received'
_oxdiff_exptl_absorpt_empirical_details
;
Empirical correction (ABSPACK) includes:
- Absorption correction using spherical harmonics
- Frame scaling
;
_oxdiff_exptl_absorpt_empirical_full_max 1.719
_oxdiff_exptl_absorpt_empirical_full_min 0.592

loop_
_space_group_symop_operation_xyz
'x, y, z'
'-x, y+1/2, -z+1/2'
'-x, -y, -z'
'x, -y-1/2, z-1/2'

loop_
_atom_site_label
_atom_site_type_symbol
_atom_site_fract_x
_atom_site_fract_y
_atom_site_fract_z
_atom_site_U_iso_or_equiv
_atom_site_adp_type
_atom_site_occupancy
_atom_site_site_symmetry_order
_atom_site_calc_flag
_atom_site_refinement_flags_posn
_atom_site_refinement_flags_adp
_atom_site_refinement_flags_occupancy
_atom_site_disorder_assembly
_atom_site_disorder_group
Mo1 Mo 0.61636(3) 0.38397(2) 0.76525(2) 0.03392(10) Uani 1 1 d . U . . .
Mo2 Mo 0.87260(3) 0.39881(2) 0.79170(2) 0.03707(11) Uani 1 1 d . U . . .
Mo3 Mo 0.84986(3) 0.36471(2) 0.95661(2) 0.03550(11) Uani 1 1 d . U . . .
Mo4 Mo 0.59023(3) 0.34924(2) 0.92619(2) 0.03559(11) Uani 1 1 d D U . . .
Mo5 Mo 0.76323(3) 0.29901(2) 0.82393(2) 0.03652(11) Uani 1 1 d D U . . .
Mo6 Mo 0.69900(3) 0.44931(2) 0.89385(2) 0.03644(11) Uani 1 1 d . U . . .
O7 O 0.6109(3) 0.44299(12) 0.80670(18) 0.0380(8) Uani 1 1 d . U . . .
O8 O 0.7292(2) 0.37417(11) 0.85760(15) 0.0275(6) Uani 1 1 d . . . . .
O9 O 0.8767(3) 0.33297(13) 0.78141(19) 0.0428(8) Uani 1 1 d . U . . .
O10 O 0.8512(3) 0.30712(13) 0.91329(19) 0.0419(8) Uani 1 1 d . U . . .
O11 O 0.8193(3) 0.45437(12) 0.83166(18) 0.0400(8) Uani 1 1 d . U . . .
O12 O 0.7549(3) 0.39994(13) 0.72523(17) 0.0394(8) Uani 1 1 d . U . . .
O13 O 0.6669(3) 0.31892(12) 0.75323(19) 0.0412(8) Uani 1 1 d . U . . .
O14 O 0.5876(3) 0.41536(13) 0.93807(18) 0.0408(8) Uani 1 1 d . U . . .
O15 O 0.9389(3) 0.38767(14) 0.88591(19) 0.0442(9) Uani 1 1 d . U . . .
O16 O 0.5233(3) 0.36018(13) 0.8347(2) 0.0411(8) Uani 1 1 d . U . . .
O17 O 0.6454(3) 0.29309(12) 0.8879(2) 0.0411(8) Uani 1 1 d . U . . .
O18 O 0.7104(3) 0.34839(13) 0.99200(18) 0.0407(8) Uani 1 1 d . U . . .
O19 O 0.7982(3) 0.42782(13) 0.96476(18) 0.0424(8) Uani 1 1 d . U . . .
O20 O 0.6777(3) 0.50424(13) 0.9168(2) 0.0484(9) Uani 1 1 d . U . . .
O21 O 0.9773(3) 0.41618(15) 0.7453(2) 0.0505(10) Uani 1 1 d . U . . .
O22 O 0.7897(3) 0.24421(14) 0.8029(2) 0.0518(10) Uani 1 1 d . U . . .
O23 O 0.4873(3) 0.33147(14) 0.9736(2) 0.0495(9) Uani 1 1 d . U . . .
O24 O 0.9341(3) 0.35928(14) 1.0285(2) 0.0480(9) Uani 1 1 d . U . . .
N48 N 0.2548(4) 0.37608(17) 0.4509(2) 0.0450(11) Uani 1 1 d D U . . .
N61 N 0.5276(4) 0.38946(16) 0.6916(2) 0.0434(10) Uani 1 1 d . U . . .
C42 C 0.3203(4) 0.38222(18) 0.5124(3) 0.0383(11) Uani 1 1 d . U . . .
C43 C 0.4179(4) 0.40544(19) 0.5104(3) 0.0424(12) Uani 1 1 d . U . . .
H43 H 0.438033 0.419034 0.467271 0.051 Uiso 1 1 calc R U . . .
C44 C 0.4864(4) 0.4091(2) 0.5701(3) 0.0436(12) Uani 1 1 d . U . . .
H44 H 0.552414 0.425214 0.567765 0.052 Uiso 1 1 calc R U . . .
C45 C 0.4578(4) 0.38911(19) 0.6334(3) 0.0395(11) Uani 1 1 d . U . . .
C46 C 0.3574(4) 0.3679(2) 0.6369(3) 0.0447(12) Uani 1 1 d . U . . .
H46 H 0.335443 0.355754 0.680611 0.054 Uiso 1 1 calc R U . . .
C47 C 0.2902(5) 0.3645(2) 0.5773(3) 0.0445(13) Uani 1 1 d . U . . .
H47 H 0.222358 0.349961 0.580328 0.053 Uiso 1 1 calc R U . . .
C49 C 0.2031(13) 0.3325(4) 0.4423(13) 0.045(4) Uani 0.63(2) 1 d D U P A 1
C49A C 0.183(2) 0.3391(7) 0.436(2) 0.049(6) Uani 0.37(2) 1 d D U P A 2
C50 C 0.2516(13) 0.2926(4) 0.4641(9) 0.049(3) Uani 0.63(2) 1 d D U P A 1
H50 H 0.322286 0.293597 0.485260 0.059 Uiso 0.63(2) 1 calc R U P A 1
C50A C 0.211(2) 0.2964(7) 0.4604(16) 0.053(6) Uani 0.37(2) 1 d D U P A 2
H50A H 0.278003 0.291923 0.485622 0.064 Uiso 0.37(2) 1 calc R U P A 2
C51 C 0.2000(15) 0.2504(4) 0.4560(7) 0.058(3) Uani 0.63(2) 1 d D U P A 1
H51 H 0.235069 0.223010 0.470961 0.070 Uiso 0.63(2) 1 calc R U P A 1
C51A C 0.142(2) 0.2594(7) 0.4480(11) 0.056(5) Uani 0.37(2) 1 d D U P A 2
H51A H 0.158324 0.230163 0.467411 0.067 Uiso 0.37(2) 1 calc R U P A 2
C52 C 0.0939(14) 0.2493(5) 0.4249(8) 0.060(4) Uani 0.63(2) 1 d D U P A 1
H52 H 0.056828 0.221050 0.419813 0.071 Uiso 0.63(2) 1 calc R U P A 1
C52A C 0.046(3) 0.2665(10) 0.4060(17) 0.062(7) Uani 0.37(2) 1 d D U P A 2
H52A H -0.003234 0.242004 0.397931 0.075 Uiso 0.37(2) 1 calc R U P A 2
C53 C 0.0456(13) 0.2887(6) 0.4025(9) 0.056(4) Uani 0.63(2) 1 d D U P A 1
H53 H -0.024446 0.287549 0.380359 0.067 Uiso 0.63(2) 1 calc R U P A 1
C53A C 0.0246(17) 0.3078(10) 0.3776(14) 0.062(6) Uani 0.37(2) 1 d D U P A 2
H53A H -0.037524 0.311246 0.346987 0.074 Uiso 0.37(2) 1 calc R U P A 2
C54 C 0.0973(11) 0.3308(5) 0.4115(8) 0.051(3) Uani 0.63(2) 1 d D U P A 1
H54 H 0.061595 0.358123 0.396964 0.061 Uiso 0.63(2) 1 calc R U P A 1
C54A C 0.0902(18) 0.3458(9) 0.3911(15) 0.060(6) Uani 0.37(2) 1 d D U P A 2
H54A H 0.073379 0.374832 0.371014 0.071 Uiso 0.37(2) 1 calc R U P A 2
C55 C 0.2619(5) 0.4079(2) 0.3943(3) 0.0493(13) Uani 1 1 d . U . . .
C56 C 0.2561(5) 0.4545(2) 0.4081(4) 0.0606(16) Uani 1 1 d . U . . .
H56 H 0.244475 0.464905 0.454718 0.073 Uiso 1 1 calc R U . . .
C57 C 0.2672(6) 0.4854(3) 0.3541(5) 0.081(2) Uani 1 1 d . U . . .
H57 H 0.264996 0.517250 0.363955 0.097 Uiso 1 1 calc R U . . .
C58 C 0.2810(8) 0.4713(4) 0.2883(5) 0.099(3) Uani 1 1 d . U . . .
H58 H 0.288199 0.493036 0.251482 0.119 Uiso 1 1 calc R U . . .
C59 C 0.2850(9) 0.4249(4) 0.2732(4) 0.104(3) Uani 1 1 d . U . . .
H59 H 0.293819 0.415071 0.225967 0.125 Uiso 1 1 calc R U . . .
C60 C 0.2761(7) 0.3928(3) 0.3266(3) 0.077(2) Uani 1 1 d . U . . .
H60 H 0.279756 0.361089 0.316590 0.092 Uiso 1 1 calc R U . . .
N2 N 1.2051(8) 0.0200(5) 1.1956(6) 0.169(4) Uani 1 1 d D U . . .
C3 C 1.1237(10) 0.0003(6) 1.1816(7) 0.169(4) Uani 1 1 d D U . . .
C4 C 1.0180(9) -0.0188(6) 1.1661(7) 0.169(4) Uani 1 1 d D U . . .
H4A H 1.013966 -0.030547 1.117511 0.254 Uiso 1 1 calc R U . . .
H4B H 0.963469 0.004979 1.171171 0.254 Uiso 1 1 calc R U . . .
H4C H 1.005018 -0.043804 1.199173 0.254 Uiso 1 1 calc R U . . .
N3 N 0.8627(14) 0.3732(9) 1.3163(7) 0.117(2) Uani 0.61(3) 1 d D U P B 1
N3A N 0.852(2) 0.3974(12) 1.3117(11) 0.117(2) Uani 0.39(3) 1 d D U P B 2
C1 C 0.7955(10) 0.3564(4) 1.1898(6) 0.117(2) Uani 1 1 d D U . . .
H1A H 0.746050 0.377414 1.164367 0.176 Uiso 1 1 calc R U . . .
H1B H 0.759836 0.326958 1.196131 0.176 Uiso 1 1 calc R U . . .
H1C H 0.859800 0.352016 1.162411 0.176 Uiso 1 1 calc R U . . .
C2 C 0.8258(10) 0.3751(4) 1.2569(6) 0.117(2) Uani 1 1 d D U . . .
N25 N 0.2385(3) 0.43297(15) 0.9040(2) 0.0345(9) Uani 1 1 d . U . . .
C26 C 0.1477(4) 0.46425(18) 0.9267(3) 0.0378(11) Uani 1 1 d . U . . .
H26A H 0.089673 0.444920 0.944803 0.045 Uiso 1 1 calc R U . . .
H26B H 0.175729 0.483418 0.966586 0.045 Uiso 1 1 calc R U . . .
C27 C 0.0993(4) 0.49523(19) 0.8704(3) 0.0421(12) Uani 1 1 d . U . . .
H27A H 0.070841 0.476876 0.829796 0.051 Uiso 1 1 calc R U . . .
H27B H 0.154976 0.516187 0.853356 0.051 Uiso 1 1 calc R U . . .
C28 C 0.0079(4) 0.5229(2) 0.9018(3) 0.0480(13) Uani 1 1 d . U . . .
H28A H -0.044893 0.501570 0.921488 0.058 Uiso 1 1 calc R U . . .
H28B H 0.037808 0.541979 0.941208 0.058 Uiso 1 1 calc R U . . .
C29 C -0.0488(5) 0.5532(2) 0.8475(4) 0.0584(16) Uani 1 1 d . U . . .
H29A H -0.078587 0.534455 0.808416 0.088 Uiso 1 1 calc R U . . .
H29B H 0.002573 0.575198 0.829268 0.088 Uiso 1 1 calc R U . . .
H29C H -0.107163 0.569699 0.869524 0.088 Uiso 1 1 calc R U . . .
C30 C 0.2905(4) 0.41213(18) 0.9700(3) 0.0368(11) Uani 1 1 d . U . . .
H30A H 0.315090 0.437216 1.001929 0.044 Uiso 1 1 calc R U . . .
H30B H 0.355115 0.395057 0.956481 0.044 Uiso 1 1 calc R U . . .
C31 C 0.2199(4) 0.37997(19) 1.0115(3) 0.0436(12) Uani 1 1 d . U . . .
H31A H 0.152371 0.395731 1.022695 0.052 Uiso 1 1 calc R U . . .
H31B H 0.201104 0.352814 0.982261 0.052 Uiso 1 1 calc R U . . .
C32 C 0.2786(5) 0.3651(2) 1.0792(3) 0.0466(13) Uani 1 1 d . U . . .
H32A H 0.295669 0.392445 1.108448 0.056 Uiso 1 1 calc R U . . .
H32B H 0.347412 0.350581 1.067513 0.056 Uiso 1 1 calc R U . . .
C33 C 0.2141(6) 0.3317(2) 1.1222(4) 0.0585(16) Uani 1 1 d . U . . .
H33A H 0.201103 0.303703 1.094809 0.088 Uiso 1 1 calc R U . . .
H33B H 0.145075 0.345646 1.133096 0.088 Uiso 1 1 calc R U . . .
H33C H 0.254531 0.324405 1.166416 0.088 Uiso 1 1 calc R U . . .
C34 C 0.1893(4) 0.39634(18) 0.8546(3) 0.0375(11) Uani 1 1 d . U . . .
H34A H 0.126067 0.383015 0.876982 0.045 Uiso 1 1 calc R U . . .
H34B H 0.163393 0.411199 0.810004 0.045 Uiso 1 1 calc R U . . .
C35 C 0.2659(4) 0.35763(19) 0.8366(3) 0.0421(12) Uani 1 1 d . U . . .
H35A H 0.293552 0.342552 0.880601 0.051 Uiso 1 1 calc R U . . .
H35B H 0.327871 0.370059 0.811718 0.051 Uiso 1 1 calc R U . . .
C36 C 0.2052(5) 0.3228(2) 0.7891(3) 0.0500(14) Uani 1 1 d . U . . .
H36A H 0.139606 0.312630 0.812374 0.060 Uiso 1 1 calc R U . . .
H36B H 0.182719 0.337462 0.743581 0.060 Uiso 1 1 calc R U . . .
C37 C 0.2764(6) 0.2816(2) 0.7751(4) 0.0659(18) Uani 1 1 d . U . . .
H37A H 0.239849 0.261644 0.740006 0.099 Uiso 1 1 calc R U . . .
H37B H 0.290173 0.264645 0.819266 0.099 Uiso 1 1 calc R U . . .
H37C H 0.344767 0.292045 0.756993 0.099 Uiso 1 1 calc R U . . .
C38 C 0.3219(4) 0.45937(18) 0.8650(3) 0.0368(11) Uani 1 1 d . U . . .
H38A H 0.289053 0.469255 0.818845 0.044 Uiso 1 1 calc R U . . .
H38B H 0.381818 0.438405 0.855131 0.044 Uiso 1 1 calc R U . . .
C39 C 0.3684(4) 0.50131(19) 0.9031(3) 0.0401(11) Uani 1 1 d . U . . .
H39A H 0.310567 0.517819 0.926788 0.048 Uiso 1 1 calc R U . . .
H39B H 0.423104 0.491731 0.939802 0.048 Uiso 1 1 calc R U . . .
C40 C 0.4196(4) 0.5327(2) 0.8501(3) 0.0424(12) Uani 1 1 d . U . . .
H40A H 0.366056 0.539991 0.811477 0.051 Uiso 1 1 calc R U . . .
H40B H 0.480478 0.516599 0.829028 0.051 Uiso 1 1 calc R U . . .
C41 C 0.4602(5) 0.5768(2) 0.8843(3) 0.0510(14) Uani 1 1 d . U . . .
H41A H 0.497146 0.595102 0.849330 0.077 Uiso 1 1 calc R U . . .
H41B H 0.510444 0.569693 0.924174 0.077 Uiso 1 1 calc R U . . .
H41C H 0.399224 0.594205 0.901423 0.077 Uiso 1 1 calc R U . . .
N62 N 0.7453(5) 0.18906(18) 1.0334(3) 0.0558(13) Uani 1 1 d . U . . .
C63 C 0.7194(6) 0.1909(2) 0.9539(3) 0.0584(16) Uani 1 1 d . U . . .
H63A H 0.690871 0.221698 0.941932 0.070 Uiso 1 1 calc R U . . .
H63B H 0.787302 0.187120 0.929103 0.070 Uiso 1 1 calc R U . . .
C64 C 0.6395(7) 0.1557(3) 0.9254(4) 0.076(2) Uani 1 1 d . U . . .
H64A H 0.674498 0.125304 0.925514 0.091 Uiso 1 1 calc R U . . .
H64B H 0.578124 0.154127 0.956876 0.091 Uiso 1 1 calc R U . . .
C65 C 0.5983(8) 0.1670(3) 0.8511(4) 0.083(2) Uani 1 1 d . U . . .
H65A H 0.582216 0.138531 0.824336 0.099 Uiso 0.512(13) 1 calc R U P C 1
H65B H 0.653351 0.184343 0.826035 0.099 Uiso 0.512(13) 1 calc R U P C 1
H65C H 0.562707 0.197231 0.852230 0.099 Uiso 0.488(13) 1 calc R U P C 2
H65D H 0.661084 0.170072 0.821055 0.099 Uiso 0.488(13) 1 calc R U P C 2
C66 C 0.4930(14) 0.1965(7) 0.8562(11) 0.096(4) Uani 0.512(13) 1 d . U P C 1
H66A H 0.452659 0.186140 0.896538 0.144 Uiso 0.512(13) 1 calc R U P C 1
H66B H 0.448291 0.193019 0.812473 0.144 Uiso 0.512(13) 1 calc R U P C 1
H66C H 0.512464 0.228736 0.862616 0.144 Uiso 0.512(13) 1 calc R U P C 1
C66A C 0.5333(15) 0.1392(7) 0.8212(12) 0.096(4) Uani 0.488(13) 1 d . U P C 2
H66D H 0.565130 0.108523 0.822000 0.144 Uiso 0.488(13) 1 calc R U P C 2
H66E H 0.518151 0.148632 0.772072 0.144 Uiso 0.488(13) 1 calc R U P C 2
H66F H 0.466179 0.138722 0.846474 0.144 Uiso 0.488(13) 1 calc R U P C 2
C67 C 0.8305(6) 0.2248(2) 1.0491(3) 0.0589(16) Uani 1 1 d . U . . .
H67A H 0.803305 0.254648 1.031168 0.071 Uiso 1 1 calc R U . . .
H67B H 0.894853 0.217043 1.022573 0.071 Uiso 1 1 calc R U . . .
C68 C 0.8640(7) 0.2300(3) 1.1265(4) 0.070(2) Uani 1 1 d . U . . .
H68A H 0.871861 0.199377 1.148487 0.084 Uiso 1 1 calc R U . . .
H68B H 0.807501 0.246740 1.151154 0.084 Uiso 1 1 calc R U . . .
C69 C 0.9709(6) 0.2560(3) 1.1352(4) 0.072(2) Uani 1 1 d D U . . .
H69A H 0.963910 0.284848 1.108145 0.086 Uiso 0.634(15) 1 calc R U P D 1
H69B H 1.027293 0.237503 1.113362 0.086 Uiso 0.634(15) 1 calc R U P D 1
H69C H 0.981593 0.269377 1.183086 0.086 Uiso 0.366(15) 1 calc R U P D 2
H69D H 0.977173 0.280149 1.099014 0.086 Uiso 0.366(15) 1 calc R U P D 2
C71 C 1.0101(9) 0.2677(4) 1.2118(5) 0.066(4) Uani 0.634(15) 1 d D U P D 1
H71A H 1.009602 0.239960 1.240925 0.099 Uiso 0.634(15) 1 calc R U P D 1
H71B H 0.962154 0.290525 1.231400 0.099 Uiso 0.634(15) 1 calc R U P D 1
H71C H 1.083406 0.279912 1.211665 0.099 Uiso 0.634(15) 1 calc R U P D 1
C71A C 1.0483(14) 0.2160(6) 1.1234(10) 0.061(5) Uani 0.366(15) 1 d D U P D 2
H71D H 1.122682 0.226307 1.132102 0.091 Uiso 0.366(15) 1 calc R U P D 2
H71E H 1.038707 0.205069 1.074527 0.091 Uiso 0.366(15) 1 calc R U P D 2
H71F H 1.032943 0.191063 1.156107 0.091 Uiso 0.366(15) 1 calc R U P D 2
C72 C 0.6441(6) 0.1984(2) 1.0744(4) 0.0652(19) Uani 1 1 d . U . . .
H72A H 0.665211 0.200590 1.125410 0.078 Uiso 1 1 calc R U . . .
H72B H 0.595094 0.171932 1.068221 0.078 Uiso 1 1 calc R U . . .
C73 C 0.5819(7) 0.2420(3) 1.0526(4) 0.078(2) Uani 1 1 d . U . . .
H73A H 0.554409 0.238952 1.002817 0.093 Uiso 1 1 calc R U . . .
H73B H 0.631372 0.268447 1.055363 0.093 Uiso 1 1 calc R U . . .
C74 C 0.4863(7) 0.2508(3) 1.1006(4) 0.072(2) Uani 1 1 d . U . . .
H74A H 0.433062 0.270853 1.075621 0.086 Uiso 1 1 calc R U . . .
H74B H 0.450510 0.221434 1.110824 0.086 Uiso 1 1 calc R U . . .
C75 C 0.5240(7) 0.2725(3) 1.1677(5) 0.085(2) Uani 1 1 d . U . . .
H75A H 0.559398 0.301518 1.157481 0.128 Uiso 1 1 calc R U . . .
H75B H 0.575244 0.252188 1.192964 0.128 Uiso 1 1 calc R U . . .
H75C H 0.462469 0.278148 1.197036 0.128 Uiso 1 1 calc R U . . .
C76 C 0.7829(6) 0.1414(2) 1.0555(3) 0.0589(17) Uani 1 1 d . U . . .
H76A H 0.789763 0.140292 1.107892 0.071 Uiso 1 1 calc R U . . .
H76B H 0.726692 0.119164 1.040116 0.071 Uiso 1 1 calc R U . . .
C77 C 0.8872(7) 0.1268(2) 1.0267(4) 0.070(2) Uani 1 1 d . U . . .
H77A H 0.944580 0.148294 1.042903 0.084 Uiso 1 1 calc R U . . .
H77B H 0.881469 0.127842 0.974327 0.084 Uiso 1 1 calc R U . . .
C78 C 0.9180(6) 0.0783(2) 1.0506(4) 0.0655(18) Uani 1 1 d . U . . .
H78A H 0.915726 0.076344 1.102846 0.079 Uiso 1 1 calc R U . . .
H78B H 0.864726 0.056360 1.029995 0.079 Uiso 1 1 calc R U . . .
C79 C 1.0296(7) 0.0651(3) 1.0283(6) 0.096(3) Uani 1 1 d . U . . .
H79A H 1.032175 0.067026 0.976648 0.144 Uiso 1 1 calc R U . . .
H79B H 1.045685 0.033732 1.043613 0.144 Uiso 1 1 calc R U . . .
H79C H 1.082875 0.085965 1.050218 0.144 Uiso 1 1 calc R U . . .
N80 N 1.3370(7) 0.5346(3) 0.5333(4) 0.088(2) Uani 1 1 d D U . . .
C81 C 1.3784(7) 0.5242(3) 0.5859(4) 0.074(2) Uani 1 1 d D U . . .
C82 C 1.4346(9) 0.5127(4) 0.6519(5) 0.105(3) Uani 1 1 d D U . . .
H82A H 1.501014 0.496291 0.642320 0.157 Uiso 1 1 calc R U . . .
H82B H 1.388693 0.493366 0.680184 0.157 Uiso 1 1 calc R U . . .
H82C H 1.452387 0.540827 0.678196 0.157 Uiso 1 1 calc R U . . .

loop_
_atom_site_aniso_label
_atom_site_aniso_U_11
_atom_site_aniso_U_22
_atom_site_aniso_U_33
_atom_site_aniso_U_23
_atom_site_aniso_U_13
_atom_site_aniso_U_12
Mo1 0.02949(19) 0.0402(2) 0.0315(2) -0.00439(16) -0.00428(15) 0.00294(16)
Mo2 0.0286(2) 0.0492(3) 0.0334(2) 0.00248(17) 0.00152(15) -0.00274(17)
Mo3 0.0308(2) 0.0438(2) 0.0314(2) 0.00186(16) -0.00381(15) 0.00048(16)
Mo4 0.02805(19) 0.0401(2) 0.0391(2) 0.00254(16) 0.00637(15) 0.00337(16)
Mo5 0.0332(2) 0.0356(2) 0.0408(2) -0.00530(16) 0.00162(16) 0.00582(16)
Mo6 0.0441(2) 0.0325(2) 0.0323(2) -0.00417(15) -0.00218(16) 0.00216(17)
O7 0.0389(18) 0.0414(19) 0.0335(17) 0.0006(15) -0.0023(14) 0.0079(15)
O8 0.0177(13) 0.0380(17) 0.0269(15) 0.0004(13) 0.0008(11) 0.0001(12)
O9 0.0371(19) 0.051(2) 0.0403(19) -0.0057(16) 0.0027(15) 0.0069(16)
O10 0.0333(18) 0.047(2) 0.045(2) 0.0010(16) -0.0021(15) 0.0066(16)
O11 0.044(2) 0.040(2) 0.0354(18) 0.0007(15) -0.0016(15) -0.0089(16)
O12 0.0338(18) 0.055(2) 0.0297(17) -0.0007(15) -0.0007(14) 0.0011(16)
O13 0.0408(19) 0.0357(19) 0.046(2) -0.0147(16) -0.0074(15) 0.0046(15)
O14 0.044(2) 0.042(2) 0.0374(18) -0.0029(15) 0.0071(15) 0.0120(16)
O15 0.0307(18) 0.060(2) 0.041(2) 0.0049(17) -0.0036(15) -0.0039(16)
O16 0.0259(17) 0.048(2) 0.048(2) 0.0015(16) -0.0050(15) -0.0004(15)
O17 0.0345(18) 0.0357(19) 0.053(2) 0.0014(16) 0.0025(15) -0.0005(15)
O18 0.0334(18) 0.054(2) 0.0353(18) 0.0061(16) 0.0022(14) 0.0023(16)
O19 0.050(2) 0.042(2) 0.0344(18) -0.0053(15) -0.0066(15) -0.0005(17)
O20 0.063(3) 0.039(2) 0.042(2) -0.0070(16) -0.0031(18) 0.0047(18)
O21 0.041(2) 0.069(3) 0.042(2) 0.0082(19) 0.0015(16) -0.0021(19)
O22 0.050(2) 0.046(2) 0.060(2) -0.0102(19) 0.0043(19) 0.0079(18)
O23 0.039(2) 0.053(2) 0.057(2) 0.0129(19) 0.0126(17) 0.0106(18)
O24 0.047(2) 0.057(2) 0.039(2) 0.0039(17) -0.0089(16) -0.0011(18)
N48 0.048(3) 0.051(3) 0.035(2) -0.001(2) -0.0113(19) -0.010(2)
N61 0.046(3) 0.048(3) 0.036(2) -0.0070(19) -0.0072(19) -0.001(2)
C42 0.035(3) 0.043(3) 0.036(3) -0.004(2) -0.002(2) -0.003(2)
C43 0.043(3) 0.051(3) 0.033(3) 0.000(2) -0.002(2) -0.009(2)
C44 0.038(3) 0.054(3) 0.039(3) -0.004(2) -0.001(2) -0.006(2)
C45 0.039(3) 0.046(3) 0.032(2) -0.004(2) -0.004(2) 0.002(2)
C46 0.041(3) 0.057(3) 0.036(3) 0.004(2) -0.001(2) -0.007(3)
C47 0.041(3) 0.055(3) 0.037(3) 0.000(2) -0.002(2) -0.013(2)
C49 0.037(6) 0.059(7) 0.039(7) -0.006(6) -0.001(5) -0.018(5)
C49A 0.050(12) 0.067(12) 0.028(9) -0.007(9) -0.005(9) -0.018(10)
C50 0.048(8) 0.052(6) 0.047(6) 0.000(4) -0.008(6) -0.015(5)
C50A 0.051(12) 0.064(11) 0.044(9) 0.001(8) -0.011(10) -0.031(9)
C51 0.064(8) 0.052(6) 0.058(6) 0.000(5) -0.002(6) -0.018(6)
C51A 0.065(12) 0.061(11) 0.041(9) -0.009(8) -0.005(10) -0.015(10)
C52 0.061(9) 0.069(8) 0.050(7) -0.021(6) 0.007(6) -0.034(7)
C52A 0.059(12) 0.074(16) 0.054(11) -0.016(13) 0.002(9) -0.027(13)
C53 0.053(7) 0.071(11) 0.045(7) -0.019(8) 0.005(5) -0.025(8)
C53A 0.054(11) 0.080(14) 0.052(12) -0.018(10) 0.004(9) -0.017(10)
C54 0.041(5) 0.074(8) 0.037(7) -0.014(5) -0.006(5) -0.007(6)
C54A 0.050(10) 0.084(13) 0.045(12) -0.020(10) -0.001(9) -0.015(10)
C55 0.047(3) 0.059(3) 0.040(3) 0.006(2) -0.017(2) -0.007(3)
C56 0.054(4) 0.054(4) 0.072(4) 0.010(3) -0.007(3) -0.004(3)
C57 0.064(4) 0.069(5) 0.107(6) 0.033(4) -0.024(4) 0.002(4)
C58 0.097(6) 0.116(6) 0.082(5) 0.058(5) -0.034(5) -0.023(6)
C59 0.142(8) 0.133(7) 0.036(3) 0.019(4) -0.023(4) -0.028(7)
C60 0.104(6) 0.087(5) 0.038(3) 0.004(3) -0.012(4) -0.014(5)
N2 0.089(4) 0.308(12) 0.109(5) -0.050(6) -0.012(4) 0.022(6)
C3 0.089(4) 0.308(12) 0.109(5) -0.050(6) -0.012(4) 0.022(6)
C4 0.089(4) 0.308(12) 0.109(5) -0.050(6) -0.012(4) 0.022(6)
N3 0.120(5) 0.122(6) 0.111(5) -0.019(5) 0.029(4) -0.047(5)
N3A 0.120(5) 0.122(6) 0.111(5) -0.019(5) 0.029(4) -0.047(5)
C1 0.120(5) 0.122(6) 0.111(5) -0.019(5) 0.029(4) -0.047(5)
C2 0.120(5) 0.122(6) 0.111(5) -0.019(5) 0.029(4) -0.047(5)
N25 0.0247(18) 0.040(2) 0.039(2) -0.0092(18) 0.0035(16) 0.0008(16)
C26 0.024(2) 0.042(3) 0.048(3) -0.007(2) 0.009(2) 0.001(2)
C27 0.030(2) 0.043(3) 0.053(3) -0.010(2) 0.001(2) -0.001(2)
C28 0.039(3) 0.047(3) 0.058(3) -0.014(3) -0.001(2) 0.006(2)
C29 0.049(3) 0.049(4) 0.077(4) -0.003(3) 0.002(3) 0.006(3)
C30 0.034(2) 0.039(3) 0.038(3) -0.005(2) 0.001(2) 0.000(2)
C31 0.039(3) 0.042(3) 0.049(3) -0.005(2) 0.007(2) -0.007(2)
C32 0.049(3) 0.044(3) 0.047(3) -0.002(2) 0.010(2) -0.001(2)
C33 0.063(4) 0.049(4) 0.064(4) 0.009(3) 0.014(3) -0.006(3)
C34 0.019(2) 0.047(3) 0.047(3) -0.012(2) 0.0013(19) -0.002(2)
C35 0.033(3) 0.048(3) 0.045(3) -0.012(2) 0.000(2) 0.003(2)
C36 0.042(3) 0.052(3) 0.056(3) -0.019(3) 0.002(2) 0.000(3)
C37 0.072(4) 0.056(4) 0.070(4) -0.021(3) 0.002(3) 0.009(3)
C38 0.028(2) 0.045(3) 0.037(3) -0.001(2) -0.0001(19) 0.006(2)
C39 0.033(2) 0.047(3) 0.041(3) -0.004(2) 0.001(2) 0.002(2)
C40 0.038(3) 0.049(3) 0.040(3) -0.001(2) 0.002(2) -0.002(2)
C41 0.048(3) 0.056(4) 0.049(3) 0.002(3) -0.004(3) -0.010(3)
N62 0.068(3) 0.054(3) 0.047(3) 0.017(2) 0.022(2) 0.015(3)
C63 0.067(4) 0.063(4) 0.047(3) 0.021(3) 0.020(3) 0.019(3)
C64 0.084(5) 0.088(5) 0.057(4) 0.020(4) 0.015(3) 0.009(4)
C65 0.088(5) 0.101(6) 0.059(4) 0.010(4) 0.009(4) 0.007(4)
C66 0.073(7) 0.090(9) 0.124(10) 0.023(7) -0.012(6) -0.013(5)
C66A 0.073(7) 0.090(9) 0.124(10) 0.023(7) -0.012(6) -0.013(5)
C67 0.071(4) 0.055(4) 0.052(4) 0.016(3) 0.021(3) 0.009(3)
C68 0.098(6) 0.059(4) 0.054(4) 0.019(3) 0.017(4) 0.004(4)
C69 0.071(5) 0.089(6) 0.057(4) 0.012(4) 0.013(3) 0.018(4)
C71 0.050(6) 0.082(8) 0.065(7) 0.029(6) -0.003(5) -0.001(5)
C71A 0.052(10) 0.075(13) 0.056(10) 0.002(9) 0.005(8) 0.019(9)
C72 0.079(5) 0.063(4) 0.056(4) 0.021(3) 0.031(3) 0.012(4)
C73 0.088(5) 0.067(5) 0.081(5) 0.025(4) 0.034(4) 0.021(4)
C74 0.080(5) 0.065(4) 0.072(5) 0.010(4) 0.029(4) 0.013(4)
C75 0.073(5) 0.091(6) 0.094(6) 0.000(5) 0.011(4) 0.012(5)
C76 0.077(4) 0.054(4) 0.046(3) 0.020(3) 0.016(3) 0.012(3)
C77 0.081(5) 0.056(4) 0.076(5) 0.016(3) 0.022(4) 0.021(4)
C78 0.070(4) 0.055(4) 0.071(4) 0.007(3) -0.003(3) 0.009(3)
C79 0.075(5) 0.065(5) 0.150(9) 0.012(5) 0.018(6) 0.017(4)
N80 0.112(6) 0.082(5) 0.070(4) 0.003(4) 0.000(4) -0.023(4)
C81 0.102(6) 0.059(4) 0.061(5) -0.011(4) 0.020(4) -0.012(4)
C82 0.130(9) 0.109(8) 0.075(6) -0.014(5) 0.004(6) -0.005(7)

loop_
_atom_type_symbol
_atom_type_description
_atom_type_scat_dispersion_real
_atom_type_scat_dispersion_imag
_atom_type_scat_source
C C 0.0181 0.0091 'International Tables Vol C Tables 4.2.6.8 and 6.1.1.4'
H H 0.0000 0.0000 'International Tables Vol C Tables 4.2.6.8 and 6.1.1.4'
Mo Mo -0.0483 2.7339 'International Tables Vol C Tables 4.2.6.8 and 6.1.1.4'
N N 0.0311 0.0180 'International Tables Vol C Tables 4.2.6.8 and 6.1.1.4'
O O 0.0492 0.0322 'International Tables Vol C Tables 4.2.6.8 and 6.1.1.4'

loop_
_geom_angle_atom_site_label_1
_geom_angle_atom_site_label_2
_geom_angle_atom_site_label_3
_geom_angle
_geom_angle_site_symmetry_1
_geom_angle_site_symmetry_3
_geom_angle_publ_flag
O7 Mo1 O8 79.93(13) . . ?
O7 Mo1 O12 89.47(16) . . ?
O7 Mo1 O13 156.95(14) . . ?
O7 Mo1 O16 90.80(16) . . ?
O12 Mo1 O8 78.34(12) . . ?
O12 Mo1 O13 84.16(16) . . ?
O13 Mo1 O8 77.09(13) . . ?
O16 Mo1 O8 78.10(12) . . ?
O16 Mo1 O12 156.01(14) . . ?
O16 Mo1 O13 86.29(16) . . ?
N61 Mo1 O7 102.27(18) . . ?
N61 Mo1 O8 177.78(18) . . ?
N61 Mo1 O12 101.86(19) . . ?
N61 Mo1 O13 100.72(18) . . ?
N61 Mo1 O16 101.51(19) . . ?
O9 Mo2 O8 76.72(13) . . ?
O9 Mo2 O15 85.06(16) . . ?
O11 Mo2 O8 76.50(13) . . ?
O11 Mo2 O9 153.03(15) . . ?
O11 Mo2 O15 85.54(16) . . ?
O12 Mo2 O8 76.84(13) . . ?
O12 Mo2 O9 88.48(16) . . ?
O12 Mo2 O11 88.62(15) . . ?
O12 Mo2 O15 153.19(15) . . ?
O15 Mo2 O8 76.36(13) . . ?
O21 Mo2 O8 179.02(16) . . ?
O21 Mo2 O9 102.95(19) . . ?
O21 Mo2 O11 103.77(19) . . ?
O21 Mo2 O12 104.09(17) . . ?
O21 Mo2 O15 102.71(17) . . ?
O10 Mo3 O8 77.11(13) . . ?
O10 Mo3 O15 89.66(17) . . ?
O10 Mo3 O18 87.41(16) . . ?
O10 Mo3 O19 152.78(15) . . ?
O15 Mo3 O8 76.75(13) . . ?
O15 Mo3 O18 152.47(15) . . ?
O15 Mo3 O19 85.74(17) . . ?
O18 Mo3 O8 75.92(12) . . ?
O18 Mo3 O19 84.48(16) . . ?
O19 Mo3 O8 75.72(12) . . ?
O24 Mo3 O8 178.25(17) . . ?
O24 Mo3 O10 104.49(18) . . ?
O24 Mo3 O15 103.87(18) . . ?
O24 Mo3 O18 103.36(17) . . ?
O24 Mo3 O19 102.66(18) . . ?
O14 Mo4 O8 76.66(13) . . ?
O16 Mo4 O8 75.38(13) . . ?
O16 Mo4 O14 85.93(16) . . ?
O16 Mo4 O17 87.18(16) . . ?
O17 Mo4 O8 76.86(13) . . ?
O17 Mo4 O14 153.52(15) . . ?
O18 Mo4 O8 77.66(13) . . ?
O18 Mo4 O14 87.38(16) . . ?
O18 Mo4 O16 153.03(15) . . ?
O18 Mo4 O17 87.27(16) . . ?
O23 Mo4 O8 178.29(16) . . ?
O23 Mo4 O14 103.24(18) . . ?
O23 Mo4 O16 102.91(18) . . ?
O23 Mo4 O17 103.22(18) . . ?
O23 Mo4 O18 104.05(18) . . ?
O9 Mo5 O8 76.88(13) . . ?
O9 Mo5 O10 84.68(15) . . ?
O9 Mo5 O17 152.64(15) . . ?
O10 Mo5 O8 75.82(13) . . ?
O13 Mo5 O8 77.33(12) . . ?
O13 Mo5 O9 89.94(16) . . ?
O13 Mo5 O10 153.14(15) . . ?
O13 Mo5 O17 89.72(16) . . ?
O17 Mo5 O8 76.36(13) . . ?
O17 Mo5 O10 83.36(15) . . ?
O22 Mo5 O8 177.72(17) . . ?
O22 Mo5 O9 103.74(19) . . ?
O22 Mo5 O10 102.02(18) . . ?
O22 Mo5 O13 104.82(18) . . ?
O22 Mo5 O17 102.78(18) . . ?
O7 Mo6 O8 75.79(12) . . ?
O7 Mo6 O11 85.14(15) . . ?
O11 Mo6 O8 75.94(13) . . ?
O14 Mo6 O7 85.94(15) . . ?
O14 Mo6 O8 76.72(13) . . ?
O14 Mo6 O11 152.56(15) . . ?
O19 Mo6 O7 153.45(15) . . ?
O19 Mo6 O8 77.67(13) . . ?
O19 Mo6 O11 87.63(16) . . ?
O19 Mo6 O14 88.87(16) . . ?
O20 Mo6 O7 102.65(17) . . ?
O20 Mo6 O8 177.82(15) . . ?
O20 Mo6 O11 102.48(18) . . ?
O20 Mo6 O14 104.78(18) . . ?
O20 Mo6 O19 103.85(17) . . ?
Mo1 O7 Mo6 113.98(17) . . ?
Mo1 O8 Mo2 90.69(10) . . ?
Mo1 O8 Mo3 179.27(16) . . ?
Mo1 O8 Mo4 91.09(10) . . ?
Mo1 O8 Mo5 91.34(11) . . ?
Mo1 O8 Mo6 90.26(11) . . ?
Mo2 O8 Mo3 89.17(9) . . ?
Mo2 O8 Mo6 90.15(11) . . ?
Mo4 O8 Mo2 178.22(14) . . ?
Mo4 O8 Mo3 89.05(10) . . ?
Mo4 O8 Mo5 90.26(11) . . ?
Mo4 O8 Mo6 89.91(10) . . ?
Mo5 O8 Mo2 89.63(10) . . ?
Mo5 O8 Mo3 89.38(10) . . ?
Mo5 O8 Mo6 178.38(14) . . ?
Mo6 O8 Mo3 89.02(10) . . ?
Mo5 O9 Mo2 116.58(18) . . ?
Mo3 O10 Mo5 117.64(18) . . ?
Mo2 O11 Mo6 117.38(18) . . ?
Mo2 O12 Mo1 113.99(17) . . ?
Mo5 O13 Mo1 114.23(16) . . ?
Mo6 O14 Mo4 116.49(17) . . ?
Mo3 O15 Mo2 117.67(18) . . ?
Mo4 O16 Mo1 115.34(17) . . ?
Mo4 O17 Mo5 116.49(18) . . ?
Mo4 O18 Mo3 117.30(17) . . ?
Mo6 O19 Mo3 117.59(17) . . ?
C42 N48 C49 116.7(9) . . ?
C42 N48 C49A 126.7(14) . . ?
C42 N48 C55 119.1(4) . . ?
C49A N48 C55 114.1(15) . . ?
C55 N48 C49 122.6(10) . . ?
C45 N61 Mo1 174.3(4) . . ?
C43 C42 N48 121.1(5) . . ?
C43 C42 C47 118.2(5) . . ?
C47 C42 N48 120.8(5) . . ?
C42 C43 H43 119.3 . . ?
C44 C43 C42 121.3(5) . . ?
C44 C43 H43 119.3 . . ?
C43 C44 H44 120.1 . . ?
C43 C44 C45 119.8(5) . . ?
C45 C44 H44 120.1 . . ?
N61 C45 C44 120.7(5) . . ?
N61 C45 C46 120.0(5) . . ?
C44 C45 C46 119.3(5) . . ?
C45 C46 H46 119.9 . . ?
C47 C46 C45 120.2(5) . . ?
C47 C46 H46 119.9 . . ?
C42 C47 H47 119.5 . . ?
C46 C47 C42 121.1(5) . . ?
C46 C47 H47 119.5 . . ?
C50 C49 N48 122.3(11) . . ?
C50 C49 C54 118.8(10) . . ?
C54 C49 N48 118.8(11) . . ?
C50A C49A N48 118.5(16) . . ?
C50A C49A C54A 121.1(14) . . ?
C54A C49A N48 120.1(17) . . ?
C49 C50 H50 119.1 . . ?
C49 C50 C51 121.7(12) . . ?
C51 C50 H50 119.1 . . ?
C49A C50A H50A 119.9 . . ?
C49A C50A C51A 120.1(18) . . ?
C51A C50A H50A 119.9 . . ?
C50 C51 H51 120.7 . . ?
C50 C51 C52 118.7(12) . . ?
C52 C51 H51 120.7 . . ?
C50A C51A H51A 120.7 . . ?
C50A C51A C52A 118.6(17) . . ?
C52A C51A H51A 120.7 . . ?
C51 C52 H52 120.0 . . ?
C53 C52 C51 120.0(10) . . ?
C53 C52 H52 120.0 . . ?
C51A C52A H52A 120.0 . . ?
C53A C52A C51A 120.1(17) . . ?
C53A C52A H52A 120.0 . . ?
C52 C53 H53 119.5 . . ?
C52 C53 C54 121.0(13) . . ?
C54 C53 H53 119.5 . . ?
C52A C53A H53A 118.7 . . ?
C52A C53A C54A 122.7(19) . . ?
C54A C53A H53A 118.7 . . ?
C49 C54 H54 120.1 . . ?
C53 C54 C49 119.7(13) . . ?
C53 C54 H54 120.1 . . ?
C49A C54A H54A 121.5 . . ?
C53A C54A C49A 116.9(19) . . ?
C53A C54A H54A 121.5 . . ?
C56 C55 N48 119.6(6) . . ?
C60 C55 N48 120.3(6) . . ?
C60 C55 C56 120.1(6) . . ?
C55 C56 H56 120.1 . . ?
C57 C56 C55 119.9(8) . . ?
C57 C56 H56 120.1 . . ?
C56 C57 H57 119.7 . . ?
C58 C57 C56 120.7(9) . . ?
C58 C57 H57 119.7 . . ?
C57 C58 H58 119.9 . . ?
C57 C58 C59 120.2(8) . . ?
C59 C58 H58 119.9 . . ?
C58 C59 H59 119.7 . . ?
C60 C59 C58 120.5(8) . . ?
C60 C59 H59 119.7 . . ?
C55 C60 C59 118.6(8) . . ?
C55 C60 H60 120.7 . . ?
C59 C60 H60 120.7 . . ?
N2 C3 C4 173.2(19) . . ?
C3 C4 H4A 109.5 . . ?
C3 C4 H4B 109.5 . . ?
C3 C4 H4C 109.5 . . ?
H4A C4 H4B 109.5 . . ?
H4A C4 H4C 109.5 . . ?
H4B C4 H4C 109.5 . . ?
H1A C1 H1B 109.5 . . ?
H1A C1 H1C 109.5 . . ?
H1B C1 H1C 109.5 . . ?
C2 C1 H1A 109.5 . . ?
C2 C1 H1B 109.5 . . ?
C2 C1 H1C 109.5 . . ?
N3 C2 C1 154.0(19) . . ?
N3A C2 C1 171(2) . . ?
C26 N25 C34 108.1(4) . . ?
C30 N25 C26 107.7(4) . . ?
C30 N25 C34 111.5(4) . . ?
C30 N25 C38 109.4(4) . . ?
C38 N25 C26 111.2(4) . . ?
C38 N25 C34 108.9(4) . . ?
N25 C26 H26A 108.3 . . ?
N25 C26 H26B 108.3 . . ?
H26A C26 H26B 107.4 . . ?
C27 C26 N25 116.1(4) . . ?
C27 C26 H26A 108.3 . . ?
C27 C26 H26B 108.3 . . ?
C26 C27 H27A 109.9 . . ?
C26 C27 H27B 109.9 . . ?
C26 C27 C28 108.9(5) . . ?
H27A C27 H27B 108.3 . . ?
C28 C27 H27A 109.9 . . ?
C28 C27 H27B 109.9 . . ?
C27 C28 H28A 109.2 . . ?
C27 C28 H28B 109.2 . . ?
H28A C28 H28B 107.9 . . ?
C29 C28 C27 112.2(5) . . ?
C29 C28 H28A 109.2 . . ?
C29 C28 H28B 109.2 . . ?
C28 C29 H29A 109.5 . . ?
C28 C29 H29B 109.5 . . ?
C28 C29 H29C 109.5 . . ?
H29A C29 H29B 109.5 . . ?
H29A C29 H29C 109.5 . . ?
H29B C29 H29C 109.5 . . ?
N25 C30 H30A 108.3 . . ?
N25 C30 H30B 108.3 . . ?
N25 C30 C31 116.0(4) . . ?
H30A C30 H30B 107.4 . . ?
C31 C30 H30A 108.3 . . ?
C31 C30 H30B 108.3 . . ?
C30 C31 H31A 109.6 . . ?
C30 C31 H31B 109.6 . . ?
H31A C31 H31B 108.1 . . ?
C32 C31 C30 110.2(4) . . ?
C32 C31 H31A 109.6 . . ?
C32 C31 H31B 109.6 . . ?
C31 C32 H32A 109.0 . . ?
C31 C32 H32B 109.0 . . ?
C31 C32 C33 113.1(5) . . ?
H32A C32 H32B 107.8 . . ?
C33 C32 H32A 109.0 . . ?
C33 C32 H32B 109.0 . . ?
C32 C33 H33A 109.5 . . ?
C32 C33 H33B 109.5 . . ?
C32 C33 H33C 109.5 . . ?
H33A C33 H33B 109.5 . . ?
H33A C33 H33C 109.5 . . ?
H33B C33 H33C 109.5 . . ?
N25 C34 H34A 108.6 . . ?
N25 C34 H34B 108.6 . . ?
H34A C34 H34B 107.5 . . ?
C35 C34 N25 114.8(4) . . ?
C35 C34 H34A 108.6 . . ?
C35 C34 H34B 108.6 . . ?
C34 C35 H35A 109.9 . . ?
C34 C35 H35B 109.9 . . ?
C34 C35 C36 109.1(4) . . ?
H35A C35 H35B 108.3 . . ?
C36 C35 H35A 109.9 . . ?
C36 C35 H35B 109.9 . . ?
C35 C36 H36A 109.5 . . ?
C35 C36 H36B 109.5 . . ?
H36A C36 H36B 108.1 . . ?
C37 C36 C35 110.6(5) . . ?
C37 C36 H36A 109.5 . . ?
C37 C36 H36B 109.5 . . ?
C36 C37 H37A 109.5 . . ?
C36 C37 H37B 109.5 . . ?
C36 C37 H37C 109.5 . . ?
H37A C37 H37B 109.5 . . ?
H37A C37 H37C 109.5 . . ?
H37B C37 H37C 109.5 . . ?
N25 C38 H38A 108.3 . . ?
N25 C38 H38B 108.3 . . ?
N25 C38 C39 115.8(4) . . ?
H38A C38 H38B 107.4 . . ?
C39 C38 H38A 108.3 . . ?
C39 C38 H38B 108.3 . . ?
C38 C39 H39A 109.7 . . ?
C38 C39 H39B 109.7 . . ?
H39A C39 H39B 108.2 . . ?
C40 C39 C38 109.6(4) . . ?
C40 C39 H39A 109.7 . . ?
C40 C39 H39B 109.7 . . ?
C39 C40 H40A 109.2 . . ?
C39 C40 H40B 109.2 . . ?
C39 C40 C41 112.0(5) . . ?
H40A C40 H40B 107.9 . . ?
C41 C40 H40A 109.2 . . ?
C41 C40 H40B 109.2 . . ?
C40 C41 H41A 109.5 . . ?
C40 C41 H41B 109.5 . . ?
C40 C41 H41C 109.5 . . ?
H41A C41 H41B 109.5 . . ?
H41A C41 H41C 109.5 . . ?
H41B C41 H41C 109.5 . . ?
C63 N62 C72 110.5(5) . . ?
C67 N62 C63 106.5(5) . . ?
C67 N62 C72 111.3(5) . . ?
C67 N62 C76 112.1(5) . . ?
C76 N62 C63 110.6(5) . . ?
C76 N62 C72 105.9(4) . . ?
N62 C63 H63A 108.4 . . ?
N62 C63 H63B 108.4 . . ?
H63A C63 H63B 107.4 . . ?
C64 C63 N62 115.6(5) . . ?
C64 C63 H63A 108.4 . . ?
C64 C63 H63B 108.4 . . ?
C63 C64 H64A 109.3 . . ?
C63 C64 H64B 109.3 . . ?
H64A C64 H64B 107.9 . . ?
C65 C64 C63 111.8(7) . . ?
C65 C64 H64A 109.3 . . ?
C65 C64 H64B 109.3 . . ?
C64 C65 H65A 110.1 . . ?
C64 C65 H65B 110.1 . . ?
C64 C65 H65C 108.0 . . ?
C64 C65 H65D 108.0 . . ?
C64 C65 C66 108.2(10) . . ?
H65A C65 H65B 108.4 . . ?
H65C C65 H65D 107.2 . . ?
C66 C65 H65A 110.1 . . ?
C66 C65 H65B 110.1 . . ?
C66A C65 C64 117.3(12) . . ?
C66A C65 H65C 108.0 . . ?
C66A C65 H65D 108.0 . . ?
C65 C66 H66A 109.5 . . ?
C65 C66 H66B 109.5 . . ?
C65 C66 H66C 109.5 . . ?
H66A C66 H66B 109.5 . . ?
H66A C66 H66C 109.5 . . ?
H66B C66 H66C 109.5 . . ?
C65 C66A H66D 109.5 . . ?
C65 C66A H66E 109.5 . . ?
C65 C66A H66F 109.5 . . ?
H66D C66A H66E 109.5 . . ?
H66D C66A H66F 109.5 . . ?
H66E C66A H66F 109.5 . . ?
N62 C67 H67A 108.6 . . ?
N62 C67 H67B 108.6 . . ?
N62 C67 C68 114.8(5) . . ?
H67A C67 H67B 107.5 . . ?
C68 C67 H67A 108.6 . . ?
C68 C67 H67B 108.6 . . ?
C67 C68 H68A 109.5 . . ?
C67 C68 H68B 109.5 . . ?
C67 C68 C69 110.7(6) . . ?
H68A C68 H68B 108.1 . . ?
C69 C68 H68A 109.5 . . ?
C69 C68 H68B 109.5 . . ?
C68 C69 H69A 108.2 . . ?
C68 C69 H69B 108.2 . . ?
C68 C69 H69C 112.0 . . ?
C68 C69 H69D 112.0 . . ?
C68 C69 C71 116.5(7) . . ?
C68 C69 C71A 98.8(10) . . ?
H69A C69 H69B 107.3 . . ?
H69C C69 H69D 109.7 . . ?
C71 C69 H69A 108.2 . . ?
C71 C69 H69B 108.2 . . ?
C71A C69 H69C 112.0 . . ?
C71A C69 H69D 112.0 . . ?
C69 C71 H71A 109.5 . . ?
C69 C71 H71B 109.5 . . ?
C69 C71 H71C 109.5 . . ?
H71A C71 H71B 109.5 . . ?
H71A C71 H71C 109.5 . . ?
H71B C71 H71C 109.5 . . ?
C69 C71A H71D 109.5 . . ?
C69 C71A H71E 109.5 . . ?
C69 C71A H71F 109.5 . . ?
H71D C71A H71E 109.5 . . ?
H71D C71A H71F 109.5 . . ?
H71E C71A H71F 109.5 . . ?
N62 C72 H72A 108.4 . . ?
N62 C72 H72B 108.4 . . ?
N62 C72 C73 115.3(5) . . ?
H72A C72 H72B 107.5 . . ?
C73 C72 H72A 108.4 . . ?
C73 C72 H72B 108.4 . . ?
C72 C73 H73A 109.3 . . ?
C72 C73 H73B 109.3 . . ?
C72 C73 C74 111.8(6) . . ?
H73A C73 H73B 107.9 . . ?
C74 C73 H73A 109.3 . . ?
C74 C73 H73B 109.3 . . ?
C73 C74 H74A 109.5 . . ?
C73 C74 H74B 109.5 . . ?
H74A C74 H74B 108.1 . . ?
C75 C74 C73 110.6(8) . . ?
C75 C74 H74A 109.5 . . ?
C75 C74 H74B 109.5 . . ?
C74 C75 H75A 109.5 . . ?
C74 C75 H75B 109.5 . . ?
C74 C75 H75C 109.5 . . ?
H75A C75 H75B 109.5 . . ?
H75A C75 H75C 109.5 . . ?
H75B C75 H75C 109.5 . . ?
N62 C76 H76A 108.5 . . ?
N62 C76 H76B 108.5 . . ?
H76A C76 H76B 107.5 . . ?
C77 C76 N62 115.1(5) . . ?
C77 C76 H76A 108.5 . . ?
C77 C76 H76B 108.5 . . ?
C76 C77 H77A 109.3 . . ?
C76 C77 H77B 109.3 . . ?
C76 C77 C78 111.6(6) . . ?
H77A C77 H77B 108.0 . . ?
C78 C77 H77A 109.3 . . ?
C78 C77 H77B 109.3 . . ?
C77 C78 H78A 109.2 . . ?
C77 C78 H78B 109.2 . . ?
H78A C78 H78B 107.9 . . ?
C79 C78 C77 111.9(7) . . ?
C79 C78 H78A 109.2 . . ?
C79 C78 H78B 109.2 . . ?
C78 C79 H79A 109.5 . . ?
C78 C79 H79B 109.5 . . ?
C78 C79 H79C 109.5 . . ?
H79A C79 H79B 109.5 . . ?
H79A C79 H79C 109.5 . . ?
H79B C79 H79C 109.5 . . ?
N80 C81 C82 177.1(10) . . ?
C81 C82 H82A 109.5 . . ?
C81 C82 H82B 109.5 . . ?
C81 C82 H82C 109.5 . . ?
H82A C82 H82B 109.5 . . ?
H82A C82 H82C 109.5 . . ?
H82B C82 H82C 109.5 . . ?

loop_
_geom_bond_atom_site_label_1
_geom_bond_atom_site_label_2
_geom_bond_distance
_geom_bond_site_symmetry_2
_geom_bond_publ_flag
Mo1 O7 1.899(4) . ?
Mo1 O8 2.210(3) . ?
Mo1 O12 1.970(4) . ?
Mo1 O13 2.021(4) . ?
Mo1 O16 1.919(4) . ?
Mo1 N61 1.746(4) . ?
Mo2 O8 2.335(3) . ?
Mo2 O9 1.938(4) . ?
Mo2 O11 1.923(4) . ?
Mo2 O12 1.886(3) . ?
Mo2 O15 1.957(4) . ?
Mo2 O21 1.680(4) . ?
Mo3 O8 2.362(3) . ?
Mo3 O10 1.874(4) . ?
Mo3 O15 1.897(4) . ?
Mo3 O18 1.946(4) . ?
Mo3 O19 1.964(4) . ?
Mo3 O24 1.687(4) . ?
Mo4 O8 2.324(3) . ?
Mo4 O14 1.948(4) . ?
Mo4 O16 1.913(4) . ?
Mo4 O17 1.934(4) . ?
Mo4 O18 1.902(3) . ?
Mo4 O23 1.678(4) . ?
Mo5 O8 2.334(3) . ?
Mo5 O9 1.930(4) . ?
Mo5 O10 1.986(4) . ?
Mo5 O13 1.849(4) . ?
Mo5 O17 1.949(4) . ?
Mo5 O22 1.688(4) . ?
Mo6 O7 1.947(3) . ?
Mo6 O8 2.338(3) . ?
Mo6 O11 1.949(4) . ?
Mo6 O14 1.926(4) . ?
Mo6 O19 1.889(4) . ?
Mo6 O20 1.689(4) . ?
N48 C42 1.401(6) . ?
N48 C49 1.435(10) . ?
N48 C49A 1.425(14) . ?
N48 C55 1.426(7) . ?
N61 C45 1.370(6) . ?
C42 C43 1.394(7) . ?
C42 C47 1.399(7) . ?
C43 H43 0.9500 . ?
C43 C44 1.387(7) . ?
C44 H44 0.9500 . ?
C44 C45 1.393(8) . ?
C45 C46 1.400(8) . ?
C46 H46 0.9500 . ?
C46 C47 1.376(7) . ?
C47 H47 0.9500 . ?
C49 C50 1.370(15) . ?
C49 C54 1.417(14) . ?
C49A C50A 1.372(18) . ?
C49A C54A 1.415(18) . ?
C50 H50 0.9500 . ?
C50 C51 1.396(14) . ?
C50A H50A 0.9500 . ?
C50A C51A 1.397(18) . ?
C51 H51 0.9500 . ?
C51 C52 1.420(18) . ?
C51A H51A 0.9500 . ?
C51A C52A 1.42(2) . ?
C52 H52 0.9500 . ?
C52 C53 1.36(2) . ?
C52A H52A 0.9500 . ?
C52A C53A 1.34(3) . ?
C53 H53 0.9500 . ?
C53 C54 1.396(16) . ?
C53A H53A 0.9500 . ?
C53A C54A 1.396(19) . ?
C54 H54 0.9500 . ?
C54A H54A 0.9500 . ?
C55 C56 1.389(9) . ?
C55 C60 1.372(9) . ?
C56 H56 0.9500 . ?
C56 C57 1.377(10) . ?
C57 H57 0.9500 . ?
C57 C58 1.328(14) . ?
C58 H58 0.9500 . ?
C58 C59 1.389(15) . ?
C59 H59 0.9500 . ?
C59 C60 1.386(11) . ?
C60 H60 0.9500 . ?
N2 C3 1.186(13) . ?
C3 C4 1.446(14) . ?
C4 H4A 0.9800 . ?
C4 H4B 0.9800 . ?
C4 H4C 0.9800 . ?
N3 C2 1.195(13) . ?
N3A C2 1.254(15) . ?
C1 H1A 0.9800 . ?
C1 H1B 0.9800 . ?
C1 H1C 0.9800 . ?
C1 C2 1.417(12) . ?
N25 C26 1.530(6) . ?
N25 C30 1.508(7) . ?
N25 C34 1.531(6) . ?
N25 C38 1.512(6) . ?
C26 H26A 0.9900 . ?
C26 H26B 0.9900 . ?
C26 C27 1.503(8) . ?
C27 H27A 0.9900 . ?
C27 H27B 0.9900 . ?
C27 C28 1.536(7) . ?
C28 H28A 0.9900 . ?
C28 H28B 0.9900 . ?
C28 C29 1.509(9) . ?
C29 H29A 0.9800 . ?
C29 H29B 0.9800 . ?
C29 H29C 0.9800 . ?
C30 H30A 0.9900 . ?
C30 H30B 0.9900 . ?
C30 C31 1.527(7) . ?
C31 H31A 0.9900 . ?
C31 H31B 0.9900 . ?
C31 C32 1.509(8) . ?
C32 H32A 0.9900 . ?
C32 H32B 0.9900 . ?
C32 C33 1.522(8) . ?
C33 H33A 0.9800 . ?
C33 H33B 0.9800 . ?
C33 H33C 0.9800 . ?
C34 H34A 0.9900 . ?
C34 H34B 0.9900 . ?
C34 C35 1.528(7) . ?
C35 H35A 0.9900 . ?
C35 H35B 0.9900 . ?
C35 C36 1.534(7) . ?
C36 H36A 0.9900 . ?
C36 H36B 0.9900 . ?
C36 C37 1.527(9) . ?
C37 H37A 0.9800 . ?
C37 H37B 0.9800 . ?
C37 H37C 0.9800 . ?
C38 H38A 0.9900 . ?
C38 H38B 0.9900 . ?
C38 C39 1.525(7) . ?
C39 H39A 0.9900 . ?
C39 H39B 0.9900 . ?
C39 C40 1.519(8) . ?
C40 H40A 0.9900 . ?
C40 H40B 0.9900 . ?
C40 C41 1.522(8) . ?
C41 H41A 0.9800 . ?
C41 H41B 0.9800 . ?
C41 H41C 0.9800 . ?
N62 C63 1.525(8) . ?
N62 C67 1.509(9) . ?
N62 C72 1.531(8) . ?
N62 C76 1.523(8) . ?
C63 H63A 0.9900 . ?
C63 H63B 0.9900 . ?
C63 C64 1.514(11) . ?
C64 H64A 0.9900 . ?
C64 H64B 0.9900 . ?
C64 C65 1.511(11) . ?
C65 H65A 0.9900 . ?
C65 H65B 0.9900 . ?
C65 H65C 0.9900 . ?
C65 H65D 0.9900 . ?
C65 C66 1.58(2) . ?
C65 C66A 1.26(2) . ?
C66 H66A 0.9800 . ?
C66 H66B 0.9800 . ?
C66 H66C 0.9800 . ?
C66A H66D 0.9800 . ?
C66A H66E 0.9800 . ?
C66A H66F 0.9800 . ?
C67 H67A 0.9900 . ?
C67 H67B 0.9900 . ?
C67 C68 1.512(10) . ?
C68 H68A 0.9900 . ?
C68 H68B 0.9900 . ?
C68 C69 1.535(11) . ?
C69 H69A 0.9900 . ?
C69 H69B 0.9900 . ?
C69 H69C 0.9900 . ?
C69 H69D 0.9900 . ?
C69 C71 1.546(12) . ?
C69 C71A 1.538(15) . ?
C71 H71A 0.9800 . ?
C71 H71B 0.9800 . ?
C71 H71C 0.9800 . ?
C71A H71D 0.9800 . ?
C71A H71E 0.9800 . ?
C71A H71F 0.9800 . ?
C72 H72A 0.9900 . ?
C72 H72B 0.9900 . ?
C72 C73 1.538(10) . ?
C73 H73A 0.9900 . ?
C73 H73B 0.9900 . ?
C73 C74 1.549(10) . ?
C74 H74A 0.9900 . ?
C74 H74B 0.9900 . ?
C74 C75 1.476(12) . ?
C75 H75A 0.9800 . ?
C75 H75B 0.9800 . ?
C75 H75C 0.9800 . ?
C76 H76A 0.9900 . ?
C76 H76B 0.9900 . ?
C76 C77 1.493(9) . ?
C77 H77A 0.9900 . ?
C77 H77B 0.9900 . ?
C77 C78 1.533(9) . ?
C78 H78A 0.9900 . ?
C78 H78B 0.9900 . ?
C78 C79 1.519(11) . ?
C79 H79A 0.9800 . ?
C79 H79B 0.9800 . ?
C79 H79C 0.9800 . ?
N80 C81 1.141(9) . ?
C81 C82 1.444(11) . ?
C82 H82A 0.9800 . ?
C82 H82B 0.9800 . ?
C82 H82C 0.9800 . ?

loop_
_geom_torsion_atom_site_label_1
_geom_torsion_atom_site_label_2
_geom_torsion_atom_site_label_3
_geom_torsion_atom_site_label_4
_geom_torsion
_geom_torsion_site_symmetry_1
_geom_torsion_site_symmetry_2
_geom_torsion_site_symmetry_3
_geom_torsion_site_symmetry_4
_geom_torsion_publ_flag
O7 Mo6 O19 Mo3 -1.5(5) . . . . ?
O8 Mo1 O7 Mo6 -1.45(16) . . . . ?
O8 Mo2 O12 Mo1 3.23(17) . . . . ?
O8 Mo3 O10 Mo5 2.01(17) . . . . ?
O8 Mo3 O15 Mo2 -2.12(19) . . . . ?
O8 Mo5 O13 Mo1 -0.72(17) . . . . ?
O8 Mo6 O19 Mo3 0.47(18) . . . . ?
O9 Mo2 O12 Mo1 79.9(2) . . . . ?
O9 Mo5 O13 Mo1 -77.3(2) . . . . ?
O10 Mo3 O15 Mo2 74.7(2) . . . . ?
O10 Mo5 O13 Mo1 0.8(5) . . . . ?
O11 Mo2 O12 Mo1 -73.2(2) . . . . ?
O11 Mo6 O19 Mo3 -75.7(2) . . . . ?
O12 Mo1 O7 Mo6 -79.70(19) . . . . ?
O13 Mo1 O7 Mo6 -6.1(5) . . . . ?
O14 Mo6 O19 Mo3 77.1(2) . . . . ?
O15 Mo2 O12 Mo1 4.0(5) . . . . ?
O15 Mo3 O10 Mo5 -74.5(2) . . . . ?
O16 Mo1 O7 Mo6 76.31(19) . . . . ?
O17 Mo5 O13 Mo1 75.4(2) . . . . ?
O18 Mo3 O10 Mo5 78.2(2) . . . . ?
O18 Mo3 O15 Mo2 -9.0(5) . . . . ?
O19 Mo3 O10 Mo5 5.5(5) . . . . ?
O19 Mo3 O15 Mo2 -78.4(2) . . . . ?
O20 Mo6 O19 Mo3 -177.9(2) . . . . ?
O21 Mo2 O12 Mo1 -177.1(2) . . . . ?
O22 Mo5 O13 Mo1 178.5(2) . . . . ?
O24 Mo3 O10 Mo5 -178.7(2) . . . . ?
O24 Mo3 O15 Mo2 179.6(2) . . . . ?
N48 C42 C43 C44 -175.9(5) . . . . ?
N48 C42 C47 C46 175.8(5) . . . . ?
N48 C49 C50 C51 179(2) . . . . ?
N48 C49 C54 C53 179.9(16) . . . . ?
N48 C49A C50A C51A 179(3) . . . . ?
N48 C49A C54A C53A 178(3) . . . . ?
N48 C55 C56 C57 177.4(6) . . . . ?
N48 C55 C60 C59 -178.6(7) . . . . ?
N61 Mo1 O7 Mo6 178.3(2) . . . . ?
N61 C45 C46 C47 -175.3(5) . . . . ?
C42 N48 C49 C50 -36(2) . . . . ?
C42 N48 C49 C54 143.0(15) . . . . ?
C42 N48 C49A C50A -35(4) . . . . ?
C42 N48 C49A C54A 152(3) . . . . ?
C42 N48 C55 C56 -50.0(8) . . . . ?
C42 N48 C55 C60 129.0(6) . . . . ?
C42 C43 C44 C45 0.3(8) . . . . ?
C43 C42 C47 C46 -3.2(9) . . . . ?
C43 C44 C45 N61 175.2(5) . . . . ?
C43 C44 C45 C46 -3.8(8) . . . . ?
C44 C45 C46 C47 3.7(9) . . . . ?
C45 C46 C47 C42 -0.2(9) . . . . ?
C47 C42 C43 C44 3.2(8) . . . . ?
C49 N48 C42 C43 139.9(11) . . . . ?
C49 N48 C42 C47 -39.1(13) . . . . ?
C49 N48 C55 C56 145.0(11) . . . . ?
C49 N48 C55 C60 -36.0(13) . . . . ?
C49 C50 C51 C52 -0.6(14) . . . . ?
C49A N48 C42 C43 151(2) . . . . ?
C49A N48 C42 C47 -28(2) . . . . ?
C49A N48 C55 C56 133.1(19) . . . . ?
C49A N48 C55 C60 -48(2) . . . . ?
C49A C50A C51A C52A 4(4) . . . . ?
C50 C49 C54 C53 -1(2) . . . . ?
C50 C51 C52 C53 1.3(18) . . . . ?
C50A C49A C54A C53A 5(5) . . . . ?
C50A C51A C52A C53A 2(4) . . . . ?
C51 C52 C53 C54 -2(2) . . . . ?
C51A C52A C53A C54A -4(5) . . . . ?
C52 C53 C54 C49 2(2) . . . . ?
C52A C53A C54A C49A 1(4) . . . . ?
C54 C49 C50 C51 0.7(18) . . . . ?
C54A C49A C50A C51A -8(4) . . . . ?
C55 N48 C42 C43 -26.0(8) . . . . ?
C55 N48 C42 C47 155.0(6) . . . . ?
C55 N48 C49 C50 129.7(13) . . . . ?
C55 N48 C49 C54 -52(2) . . . . ?
C55 N48 C49A C50A 142(2) . . . . ?
C55 N48 C49A C54A -32(4) . . . . ?
C55 C56 C57 C58 1.6(10) . . . . ?
C56 C55 C60 C59 0.4(11) . . . . ?
C56 C57 C58 C59 -0.3(13) . . . . ?
C57 C58 C59 C60 -0.9(16) . . . . ?
C58 C59 C60 C55 0.9(14) . . . . ?
C60 C55 C56 C57 -1.6(9) . . . . ?
N25 C26 C27 C28 178.3(4) . . . . ?
N25 C30 C31 C32 -174.9(4) . . . . ?
N25 C34 C35 C36 178.1(5) . . . . ?
N25 C38 C39 C40 -160.9(4) . . . . ?
C26 N25 C30 C31 65.4(5) . . . . ?
C26 N25 C34 C35 -170.5(5) . . . . ?
C26 N25 C38 C39 53.2(5) . . . . ?
C26 C27 C28 C29 -177.1(5) . . . . ?
C30 N25 C26 C27 168.7(4) . . . . ?
C30 N25 C34 C35 -52.2(6) . . . . ?
C30 N25 C38 C39 -65.7(5) . . . . ?
C30 C31 C32 C33 -178.2(5) . . . . ?
C34 N25 C26 C27 -70.6(5) . . . . ?
C34 N25 C30 C31 -53.1(5) . . . . ?
C34 N25 C38 C39 172.2(4) . . . . ?
C34 C35 C36 C37 -175.2(5) . . . . ?
C38 N25 C26 C27 48.9(6) . . . . ?
C38 N25 C30 C31 -173.6(4) . . . . ?
C38 N25 C34 C35 68.6(6) . . . . ?
C38 C39 C40 C41 175.8(5) . . . . ?
N62 C63 C64 C65 166.0(6) . . . . ?
N62 C67 C68 C69 163.5(6) . . . . ?
N62 C72 C73 C74 -175.4(7) . . . . ?
N62 C76 C77 C78 -179.1(6) . . . . ?
C63 N62 C67 C68 177.3(6) . . . . ?
C63 N62 C72 C73 -51.6(9) . . . . ?
C63 N62 C76 C77 65.6(8) . . . . ?
C63 C64 C65 C66 -91.5(11) . . . . ?
C63 C64 C65 C66A 178.1(13) . . . . ?
C67 N62 C63 C64 176.6(6) . . . . ?
C67 N62 C72 C73 66.5(8) . . . . ?
C67 N62 C76 C77 -53.2(8) . . . . ?
C67 C68 C69 C71 174.6(7) . . . . ?
C67 C68 C69 C71A -82.4(9) . . . . ?
C72 N62 C63 C64 -62.4(7) . . . . ?
C72 N62 C67 C68 56.8(7) . . . . ?
C72 N62 C76 C77 -174.7(7) . . . . ?
C72 C73 C74 C75 80.6(9) . . . . ?
C76 N62 C63 C64 54.5(8) . . . . ?
C76 N62 C67 C68 -61.5(7) . . . . ?
C76 N62 C72 C73 -171.5(7) . . . . ?
C76 C77 C78 C79 -173.7(8) . . . . ?
